data_7056133
loop_
_publ_author_name
'Biswal, Debanjana'
'Pramanik, Nikhil Ranjan'
'Chakrabarti, Syamal'
'Drew, Michael G. B.'
'Sarkar, Bithika'
'Maurya, Mannar R.'
'Mukherjee, Sanjib K.'
'Chowdhury, Pramit'

_publ_section_title
;
 New polymeric, dimeric and mononuclear dioxidomolybdenum(vi) complexes
 with an ONO donor ligand: crystal structures, DFT calculations, catalytic
 performance and protein binding study of the ligand
;
_journal_name_full 'New J. Chem.'
_journal_paper_doi 10.1039/C7NJ00136C
_journal_year 2017
_chemical_formula_sum 'C23 H22 Mo N4 O4'
_chemical_formula_weight 514.38
_space_group_crystal_system monoclinic
_space_group_IT_number 14
_space_group_name_Hall '-P 2ybc'
_space_group_name_H-M_alt 'P 1 21/c 1'
_symmetry_space_group_name_Hall '-P 2ybc'
_symmetry_space_group_name_H-M 'P 1 21/c 1'
_atom_sites_solution_hydrogens mixed
_atom_sites_solution_primary direct
_atom_sites_solution_secondary difmap
_audit_creation_method SHELXL-2016/6
_audit_update_record
;
2017-04-04 deposited with the CCDC.
2017-04-19 downloaded from the CCDC.
;
_cell_angle_alpha 90
_cell_angle_beta 100.560(9)
_cell_angle_gamma 90
_cell_formula_units_Z 4
_cell_length_a 10.252(6)
_cell_length_b 15.389(8)
_cell_length_c 14.046(8)
_cell_measurement_reflns_used 1005
_cell_measurement_temperature 296(2)
_cell_measurement_theta_max 20.20
_cell_measurement_theta_min 2.42
_cell_volume 2178(2)
_computing_cell_refinement 'Bruker SAINT'
_computing_data_collection 'Bruker APEX2'
_computing_data_reduction 'Bruker SAINT'
_computing_molecular_graphics 'Bruker SHELXTL'
_computing_publication_material 'Bruker SHELXTL'
_computing_structure_refinement 'SHELXL-2016/6 (Sheldrick, 2016)'
_computing_structure_solution 'SHELXS-97 (Sheldrick, 1997)'
_diffrn_ambient_temperature 296(2)
_diffrn_measured_fraction_theta_full 0.981
_diffrn_measured_fraction_theta_max 0.981
_diffrn_measurement_device_type 'Bruker APEX-II CCD'
_diffrn_measurement_method '\f and \w scans'
_diffrn_radiation_monochromator graphite
_diffrn_radiation_source 'fine-focus sealed tube'
_diffrn_radiation_type MoK\a
_diffrn_radiation_wavelength 0.71073
_diffrn_reflns_av_R_equivalents 0.0893
_diffrn_reflns_av_unetI/netI 0.1216
_diffrn_reflns_Laue_measured_fraction_full 0.981
_diffrn_reflns_Laue_measured_fraction_max 0.981
_diffrn_reflns_limit_h_max 11
_diffrn_reflns_limit_h_min -12
_diffrn_reflns_limit_k_max 18
_diffrn_reflns_limit_k_min -17
_diffrn_reflns_limit_l_max 16
_diffrn_reflns_limit_l_min -16
_diffrn_reflns_number 10167
_diffrn_reflns_point_group_measured_fraction_full 0.981
_diffrn_reflns_point_group_measured_fraction_max 0.981
_diffrn_reflns_theta_full 25.242
_diffrn_reflns_theta_max 25.248
_diffrn_reflns_theta_min 1.982
_exptl_absorpt_coefficient_mu 0.640
_exptl_absorpt_correction_T_max 0.914
_exptl_absorpt_correction_T_min 0.891
_exptl_absorpt_correction_type multi-scan
_exptl_absorpt_process_details SADABS
_exptl_crystal_colour 'dark red'
_exptl_crystal_density_diffrn 1.568
_exptl_crystal_description cuboid
_exptl_crystal_F_000 1048
_exptl_crystal_size_max 0.180
_exptl_crystal_size_mid 0.160
_exptl_crystal_size_min 0.140
_refine_diff_density_max 0.526
_refine_diff_density_min -0.788
_refine_diff_density_rms 0.110
_refine_ls_extinction_method none
_refine_ls_goodness_of_fit_ref 0.980
_refine_ls_hydrogen_treatment mixed
_refine_ls_matrix_type full
_refine_ls_number_parameters 297
_refine_ls_number_reflns 3869
_refine_ls_number_restraints 2
_refine_ls_restrained_S_all 0.980
_refine_ls_R_factor_all 0.1172
_refine_ls_R_factor_gt 0.0540
_refine_ls_shift/su_max 0.000
_refine_ls_shift/su_mean 0.000
_refine_ls_structure_factor_coef Fsqd
_refine_ls_weighting_details 'w=1/[\s^2^(Fo^2^)+(0.0395P)^2^] where P=(Fo^2^+2Fc^2^)/3'
_refine_ls_weighting_scheme calc
_refine_ls_wR_factor_gt 0.0994
_refine_ls_wR_factor_ref 0.1235
_reflns_Friedel_coverage 0.000
_reflns_number_gt 2210
_reflns_number_total 3869
_reflns_threshold_expression 'I > 2\s(I)'
_cod_data_source_file c7nj00136c2.cif
_cod_data_source_block 3
_cod_database_code 7056133
_shelx_shelxl_version_number 2016/6
_shelx_space_group_comment
;
The symmetry employed for this shelxl refinement is uniquely defined
by the following loop, which should always be used as a source of
symmetry information in preference to the above space-group names.
They are only intended as comments.
;
_shelx_estimated_absorpt_t_min 0.893
_shelx_estimated_absorpt_t_max 0.916

loop_
_space_group_symop_operation_xyz
'x, y, z'
'-x, y+1/2, -z+1/2'
'-x, -y, -z'
'x, -y-1/2, z-1/2'

loop_
_atom_site_label
_atom_site_type_symbol
_atom_site_fract_x
_atom_site_fract_y
_atom_site_fract_z
_atom_site_U_iso_or_equiv
_atom_site_adp_type
_atom_site_occupancy
_atom_site_site_symmetry_order
_atom_site_calc_flag
_atom_site_refinement_flags_posn
_atom_site_refinement_flags_adp
C1 C 0.2095(5) -0.0460(4) 0.2409(4) 0.0314(15) Uani 1 1 d . .
C2 C 0.1310(6) -0.1074(4) 0.2784(5) 0.0367(15) Uani 1 1 d . .
C3 C 0.1557(6) -0.1961(4) 0.2663(5) 0.0449(18) Uani 1 1 d . .
H3 H 0.106240 -0.237385 0.292525 0.054 Uiso 1 1 calc R U
C4 C 0.2508(7) -0.2225(4) 0.2168(5) 0.0536(19) Uani 1 1 d . .
H4 H 0.266103 -0.281607 0.210256 0.064 Uiso 1 1 calc R U
C5 C 0.3244(6) -0.1633(4) 0.1763(5) 0.0510(19) Uani 1 1 d . .
H5 H 0.388901 -0.181994 0.142238 0.061 Uiso 1 1 calc R U
C6 C 0.3020(6) -0.0764(4) 0.1867(5) 0.0424(17) Uani 1 1 d . .
H6 H 0.349578 -0.036436 0.156998 0.051 Uiso 1 1 calc R U
C7 C 0.2012(6) 0.0483(4) 0.2574(5) 0.0359(15) Uani 1 1 d . .
C8 C 0.0967(5) 0.2110(4) 0.3869(4) 0.0344(15) Uani 1 1 d . .
C9 C 0.0032(6) 0.1656(4) 0.4404(5) 0.0484(18) Uani 1 1 d . .
H9A H -0.065581 0.137862 0.394968 0.073 Uiso 1 1 calc R U
H9B H -0.035680 0.207113 0.477961 0.073 Uiso 1 1 calc R U
H9C H 0.050740 0.122637 0.482728 0.073 Uiso 1 1 calc R U
C10 C 0.1209(6) 0.3020(4) 0.4020(5) 0.0396(16) Uani 1 1 d . .
H10 H 0.064162 0.330713 0.436099 0.048 Uiso 1 1 calc R U
C11 C 0.2152(6) 0.3517(4) 0.3734(5) 0.0401(16) Uani 1 1 d . .
C12 C 0.2309(6) 0.4456(4) 0.3933(4) 0.0386(16) Uani 1 1 d . .
C13 C 0.3521(6) 0.4853(4) 0.3958(5) 0.0504(18) Uani 1 1 d . .
H13 H 0.424395 0.451981 0.386429 0.060 Uiso 1 1 calc R U
C14 C 0.3680(8) 0.5733(5) 0.4119(5) 0.067(2) Uani 1 1 d . .
H14 H 0.451234 0.598597 0.415731 0.080 Uiso 1 1 calc R U
C15 C 0.2606(9) 0.6237(5) 0.4223(5) 0.068(2) Uani 1 1 d . .
H15 H 0.270468 0.683397 0.431439 0.082 Uiso 1 1 calc R U
C16 C 0.1393(8) 0.5857(4) 0.4191(5) 0.064(2) Uani 1 1 d . .
H16 H 0.066861 0.619795 0.426440 0.076 Uiso 1 1 calc R U
C17 C 0.1229(7) 0.4966(4) 0.4049(5) 0.0549(19) Uani 1 1 d . .
H17 H 0.040167 0.471308 0.403223 0.066 Uiso 1 1 calc R U
C18 C 0.5310(6) 0.0970(4) 0.3420(5) 0.0395(16) Uani 1 1 d . .
H18 H 0.523361 0.082046 0.277066 0.047 Uiso 1 1 calc R U
C19 C 0.6248(6) 0.0542(4) 0.4075(5) 0.0411(16) Uani 1 1 d . .
C20 C 0.7095(7) -0.0169(4) 0.3761(6) 0.069(2) Uani 1 1 d . .
H20A H 0.653426 -0.059643 0.339230 0.104 Uiso 1 1 calc R U
H20B H 0.761261 -0.043890 0.432219 0.104 Uiso 1 1 calc R U
H20C H 0.767699 0.007573 0.336870 0.104 Uiso 1 1 calc R U
C21 C 0.6363(6) 0.0784(4) 0.5030(5) 0.0510(19) Uani 1 1 d . .
H21 H 0.698801 0.051566 0.550189 0.061 Uiso 1 1 calc R U
C22 C 0.5548(6) 0.1425(4) 0.5289(5) 0.0531(19) Uani 1 1 d . .
H22 H 0.562264 0.159603 0.593165 0.064 Uiso 1 1 calc R U
C23 C 0.4637(6) 0.1800(4) 0.4583(5) 0.0456(17) Uani 1 1 d . .
H23 H 0.408394 0.222550 0.476059 0.055 Uiso 1 1 calc R U
H1N H 0.023(6) -0.0290(12) 0.338(5) 0.055 Uiso 1 1 d D U
H2N H -0.012(5) -0.123(3) 0.349(4) 0.055 Uiso 1 1 d D U
Mo1 Mo 0.28953(5) 0.22410(3) 0.23275(4) 0.0364(2) Uani 1 1 d . .
N1 N 0.0372(6) -0.0837(3) 0.3306(5) 0.0554(16) Uani 1 1 d D .
N2 N 0.1383(5) 0.0787(3) 0.3220(4) 0.0366(13) Uani 1 1 d . .
N3 N 0.1588(4) 0.1688(3) 0.3280(4) 0.0371(13) Uani 1 1 d . .
N4 N 0.4494(4) 0.1586(3) 0.3643(4) 0.0361(13) Uani 1 1 d . .
O1 O 0.2681(4) 0.0980(2) 0.2054(3) 0.0391(11) Uani 1 1 d . .
O2 O 0.3066(4) 0.3178(2) 0.3265(3) 0.0451(11) Uani 1 1 d . .
O4 O 0.4251(4) 0.2348(2) 0.1804(3) 0.0446(11) Uani 1 1 d . .
O3 O 0.1597(4) 0.2653(3) 0.1536(3) 0.0504(12) Uani 1 1 d . .

loop_
_atom_site_aniso_label
_atom_site_aniso_U_11
_atom_site_aniso_U_22
_atom_site_aniso_U_33
_atom_site_aniso_U_23
_atom_site_aniso_U_13
_atom_site_aniso_U_12
C1 0.038(3) 0.028(3) 0.030(4) -0.001(3) 0.010(3) 0.004(3)
C2 0.040(4) 0.036(4) 0.035(4) 0.001(3) 0.011(3) 0.002(3)
C3 0.048(4) 0.027(4) 0.057(5) 0.003(3) 0.004(4) 0.000(3)
C4 0.063(5) 0.033(4) 0.060(5) -0.009(4) -0.003(4) 0.009(4)
C5 0.057(4) 0.043(4) 0.056(5) -0.012(4) 0.019(4) 0.013(3)
C6 0.048(4) 0.039(4) 0.043(4) -0.003(3) 0.016(3) -0.002(3)
C7 0.041(4) 0.031(3) 0.035(4) 0.004(3) 0.006(3) 0.002(3)
C8 0.035(3) 0.039(4) 0.032(4) 0.007(3) 0.013(3) 0.006(3)
C9 0.058(4) 0.047(4) 0.048(5) 0.008(3) 0.029(4) -0.002(3)
C10 0.044(4) 0.034(4) 0.045(4) -0.003(3) 0.018(3) 0.002(3)
C11 0.049(4) 0.034(4) 0.037(4) -0.006(3) 0.003(3) 0.006(3)
C12 0.052(4) 0.033(4) 0.032(4) -0.003(3) 0.012(3) 0.002(3)
C13 0.057(5) 0.043(4) 0.052(5) -0.009(4) 0.014(4) -0.001(3)
C14 0.078(6) 0.057(5) 0.064(6) -0.007(4) 0.009(5) -0.025(4)
C15 0.116(7) 0.032(4) 0.056(6) 0.001(4) 0.013(5) -0.008(5)
C16 0.084(6) 0.038(4) 0.071(6) -0.011(4) 0.020(5) 0.012(4)
C17 0.063(5) 0.043(4) 0.059(5) -0.014(4) 0.012(4) 0.000(4)
C18 0.045(4) 0.042(4) 0.035(4) -0.006(3) 0.016(3) 0.000(3)
C19 0.039(4) 0.040(4) 0.044(5) -0.008(3) 0.008(3) 0.003(3)
C20 0.069(5) 0.067(5) 0.073(6) -0.006(4) 0.015(4) 0.028(4)
C21 0.049(4) 0.061(5) 0.041(5) 0.002(4) 0.001(4) 0.000(3)
C22 0.062(5) 0.058(5) 0.040(5) -0.010(4) 0.012(4) 0.004(4)
C23 0.052(4) 0.044(4) 0.042(5) -0.008(4) 0.012(4) 0.004(3)
Mo1 0.0428(3) 0.0306(3) 0.0395(4) 0.0048(3) 0.0174(2) 0.0020(3)
N1 0.062(4) 0.039(4) 0.071(5) 0.002(4) 0.028(4) -0.012(3)
N2 0.047(3) 0.023(3) 0.043(4) 0.001(2) 0.017(3) 0.000(2)
N3 0.035(3) 0.040(3) 0.038(4) 0.002(3) 0.009(3) 0.004(2)
N4 0.036(3) 0.033(3) 0.042(4) -0.002(3) 0.014(3) 0.001(2)
O1 0.051(3) 0.032(2) 0.037(3) -0.002(2) 0.014(2) 0.000(2)
O2 0.051(3) 0.030(2) 0.059(3) -0.008(2) 0.022(2) -0.002(2)
O4 0.050(3) 0.043(3) 0.048(3) 0.006(2) 0.028(2) 0.000(2)
O3 0.054(3) 0.052(3) 0.045(3) 0.012(2) 0.008(2) 0.014(2)

loop_
_atom_type_symbol
_atom_type_description
_atom_type_scat_dispersion_real
_atom_type_scat_dispersion_imag
_atom_type_scat_source
C C 0.0033 0.0016 'International Tables Vol C Tables 4.2.6.8 and 6.1.1.4'
H H 0.0000 0.0000 'International Tables Vol C Tables 4.2.6.8 and 6.1.1.4'
N N 0.0061 0.0033 'International Tables Vol C Tables 4.2.6.8 and 6.1.1.4'
O O 0.0106 0.0060 'International Tables Vol C Tables 4.2.6.8 and 6.1.1.4'
Mo Mo -1.6832 0.6857 'International Tables Vol C Tables 4.2.6.8 and 6.1.1.4'

loop_
_geom_angle_atom_site_label_1
_geom_angle_atom_site_label_2
_geom_angle_atom_site_label_3
_geom_angle
C6 C1 C2 118.1(5)
C6 C1 C7 118.6(5)
C2 C1 C7 123.3(6)
N1 C2 C1 122.2(6)
N1 C2 C3 119.1(6)
C1 C2 C3 118.6(6)
C4 C3 C2 121.0(6)
C4 C3 H3 119.5
C2 C3 H3 119.5
C3 C4 C5 120.9(6)
C3 C4 H4 119.5
C5 C4 H4 119.5
C4 C5 C6 119.3(6)
C4 C5 H5 120.4
C6 C5 H5 120.4
C5 C6 C1 121.8(6)
C5 C6 H6 119.1
C1 C6 H6 119.1
N2 C7 O1 123.4(5)
N2 C7 C1 121.1(6)
O1 C7 C1 115.4(6)
N3 C8 C10 119.3(5)
N3 C8 C9 121.1(5)
C10 C8 C9 119.5(5)
C8 C9 H9A 109.5
C8 C9 H9B 109.5
H9A C9 H9B 109.5
C8 C9 H9C 109.5
H9A C9 H9C 109.5
H9B C9 H9C 109.5
C11 C10 C8 128.6(6)
C11 C10 H10 115.7
C8 C10 H10 115.7
O2 C11 C10 121.8(5)
O2 C11 C12 114.3(5)
C10 C11 C12 123.9(6)
C13 C12 C17 118.7(6)
C13 C12 C11 120.3(6)
C17 C12 C11 120.9(6)
C12 C13 C14 121.2(6)
C12 C13 H13 119.4
C14 C13 H13 119.4
C15 C14 C13 119.9(7)
C15 C14 H14 120.1
C13 C14 H14 120.1
C16 C15 C14 119.7(7)
C16 C15 H15 120.1
C14 C15 H15 120.1
C15 C16 C17 120.8(7)
C15 C16 H16 119.6
C17 C16 H16 119.6
C12 C17 C16 119.7(6)
C12 C17 H17 120.1
C16 C17 H17 120.1
N4 C18 C19 125.1(6)
N4 C18 H18 117.5
C19 C18 H18 117.5
C18 C19 C21 116.6(6)
C18 C19 C20 121.5(6)
C21 C19 C20 122.0(6)
C19 C20 H20A 109.5
C19 C20 H20B 109.5
H20A C20 H20B 109.5
C19 C20 H20C 109.5
H20A C20 H20C 109.5
H20B C20 H20C 109.5
C19 C21 C22 120.1(6)
C19 C21 H21 119.9
C22 C21 H21 119.9
C23 C22 C21 118.5(7)
C23 C22 H22 120.7
C21 C22 H22 120.7
N4 C23 C22 123.4(6)
N4 C23 H23 118.3
C22 C23 H23 118.3
O3 Mo1 O4 106.7(2)
O3 Mo1 O2 97.46(19)
O4 Mo1 O2 104.06(18)
O3 Mo1 O1 101.16(18)
O4 Mo1 O1 94.68(17)
O2 Mo1 O1 148.49(17)
O3 Mo1 N3 92.90(19)
O4 Mo1 N3 158.18(18)
O2 Mo1 N3 82.28(18)
O1 Mo1 N3 71.65(17)
O3 Mo1 N4 170.28(18)
O4 Mo1 N4 83.04(18)
O2 Mo1 N4 80.12(17)
O1 Mo1 N4 77.24(15)
N3 Mo1 N4 77.47(16)
C2 N1 H1N 118(4)
C2 N1 H2N 119(4)
H1N N1 H2N 122(6)
C7 N2 N3 108.2(5)
C8 N3 N2 116.4(5)
C8 N3 Mo1 127.3(4)
N2 N3 Mo1 116.2(4)
C18 N4 C23 116.3(5)
C18 N4 Mo1 118.3(4)
C23 N4 Mo1 125.4(4)
C7 O1 Mo1 120.4(4)
C11 O2 Mo1 129.5(4)

loop_
_geom_bond_atom_site_label_1
_geom_bond_atom_site_label_2
_geom_bond_distance
C1 C6 1.401(7)
C1 C2 1.405(8)
C1 C7 1.474(7)
C2 N1 1.360(8)
C2 C3 1.405(8)
C3 C4 1.359(9)
C3 H3 0.9300
C4 C5 1.371(9)
C4 H4 0.9300
C5 C6 1.370(8)
C5 H5 0.9300
C6 H6 0.9300
C7 N2 1.293(7)
C7 O1 1.332(7)
C8 N3 1.306(7)
C8 C10 1.431(8)
C8 C9 1.496(7)
C9 H9A 0.9600
C9 H9B 0.9600
C9 H9C 0.9600
C10 C11 1.351(8)
C10 H10 0.9300
C11 O2 1.346(7)
C11 C12 1.475(8)
C12 C13 1.379(8)
C12 C17 1.391(8)
C13 C14 1.378(8)
C13 H13 0.9300
C14 C15 1.377(9)
C14 H14 0.9300
C15 C16 1.368(9)
C15 H15 0.9300
C16 C17 1.391(8)
C16 H16 0.9300
C17 H17 0.9300
C18 N4 1.339(7)
C18 C19 1.372(8)
C18 H18 0.9300
C19 C21 1.376(8)
C19 C20 1.512(8)
C20 H20A 0.9600
C20 H20B 0.9600
C20 H20C 0.9600
C21 C22 1.384(8)
C21 H21 0.9300
C22 C23 1.360(8)
C22 H22 0.9300
C23 N4 1.342(7)
C23 H23 0.9300
Mo1 O3 1.694(4)
Mo1 O4 1.695(4)
Mo1 O2 1.939(4)
Mo1 O1 1.982(4)
Mo1 N3 2.229(5)
Mo1 N4 2.451(5)
N1 H1N 0.864(10)
N1 H2N 0.860(10)
N2 N3 1.402(6)

loop_
_geom_hbond_atom_site_label_D
_geom_hbond_atom_site_label_H
_geom_hbond_atom_site_label_A
_geom_hbond_distance_DH
_geom_hbond_distance_HA
_geom_hbond_distance_DA
_geom_hbond_angle_DHA
_geom_hbond_site_symmetry_A
N1 H1N N2 0.864(10) 2.07(5) 2.717(7) 131(5) .
N1 H2N O3 0.860(10) 2.29(2) 3.112(7) 161(6) 2_545
